data_4329221
loop_
_publ_author_name
'Satoshi Igawa'
'Masashi Hashimoto'
'Isao Kawata'
'Mikio Hoshino'
'Masahisa Osawa'

_publ_section_title
;
 Photoluminescence Properties, Molecular Structures, and Theoretical Study
 of Heteroleptic Silver(I) Complexes Containing Diphosphine Ligands
;
_journal_name_full 'Inorganic Chemistry'
_journal_page_first 5805
_journal_page_last 5813
_journal_paper_doi 10.1021/ic300333c
_journal_volume 51
_journal_year 2012
_chemical_formula_sum 'C72 H72 Ag B F4 O2 P4'
_chemical_formula_weight 1287.86
_chemical_name_systematic
; 
 ? 
;
_space_group_IT_number 4
_symmetry_cell_setting monoclinic
_symmetry_Int_Tables_number 4
_symmetry_space_group_name_Hall 'P 2yb'
_symmetry_space_group_name_H-M 'P 1 21 1'
_atom_sites_solution_hydrogens geom
_atom_sites_solution_primary direct
_atom_sites_solution_secondary difmap
_audit_creation_method SHELXL-97
_cell_angle_alpha 90.00
_cell_angle_beta 107.082(2)
_cell_angle_gamma 90.00
_cell_formula_units_Z 2
_cell_length_a 11.690(2)
_cell_length_b 14.252(2)
_cell_length_c 19.351(3)
_cell_measurement_reflns_used 13238
_cell_measurement_temperature 90
_cell_measurement_theta_max 32.60
_cell_measurement_theta_min 1.82
_cell_volume 3081.8(8)
_computing_cell_refinement CrystalClear
_computing_data_collection CrystalClear
_computing_data_reduction CrystalClear
_computing_molecular_graphics 'ORTEP-3 for Windows'
_computing_publication_material 'SHELXL-97 (Sheldrick, 2008)'
_computing_structure_refinement 'SHELXL-97 (Sheldrick, 2008)'
_computing_structure_solution SIR2004
_diffrn_ambient_temperature 90
_diffrn_detector_area_resol_mean 7.31
_diffrn_measured_fraction_theta_full 0.990
_diffrn_measured_fraction_theta_max 0.990
_diffrn_measurement_device_type 'Rigaku AFC-8 with Saturn70 CCD'
_diffrn_measurement_method \w-scan
_diffrn_radiation_monochromator confocal
_diffrn_radiation_source 'fine-focus rotating anode'
_diffrn_radiation_type MoK\a
_diffrn_radiation_wavelength 0.71073
_diffrn_reflns_av_R_equivalents 0.0570
_diffrn_reflns_av_sigmaI/netI 0.0965
_diffrn_reflns_limit_h_max 16
_diffrn_reflns_limit_h_min -10
_diffrn_reflns_limit_k_max 20
_diffrn_reflns_limit_k_min -17
_diffrn_reflns_limit_l_max 27
_diffrn_reflns_limit_l_min -27
_diffrn_reflns_number 33385
_diffrn_reflns_theta_full 30.99
_diffrn_reflns_theta_max 30.99
_diffrn_reflns_theta_min 1.80
_diffrn_standards_number 0
_exptl_absorpt_coefficient_mu 0.490
_exptl_absorpt_correction_T_max 0.938
_exptl_absorpt_correction_T_min 0.892
_exptl_absorpt_correction_type numerical
_exptl_absorpt_process_details
; 
    Higashi, T. (1999). Program for Absorption Correction. 
    Rigaku Corporation, Tokyo, Japan. 
;
_exptl_crystal_colour colorless
_exptl_crystal_density_diffrn 1.388
_exptl_crystal_description platelet
_exptl_crystal_F_000 1336
_exptl_crystal_size_max 0.31
_exptl_crystal_size_mid 0.21
_exptl_crystal_size_min 0.13
_refine_diff_density_max 3.525
_refine_diff_density_min -1.715
_refine_diff_density_rms 0.190
_refine_ls_abs_structure_details 'Flack H D (1983), Acta Cryst. A39, 876-881'
_refine_ls_abs_structure_Flack 0.08(4)
_refine_ls_extinction_method none
_refine_ls_goodness_of_fit_ref 1.095
_refine_ls_hydrogen_treatment constr
_refine_ls_matrix_type full
_refine_ls_number_parameters 757
_refine_ls_number_reflns 16927
_refine_ls_number_restraints 1
_refine_ls_restrained_S_all 1.095
_refine_ls_R_factor_all 0.1004
_refine_ls_R_factor_gt 0.0914
_refine_ls_shift/su_max 0.000
_refine_ls_shift/su_mean 0.000
_refine_ls_structure_factor_coef Fsqd
_refine_ls_weighting_details 'calc w=1/[\s^2^(Fo^2^)+(0.0689P)^2^+32.8582P] where P=(Fo^2^+2Fc^2^)/3'
_refine_ls_weighting_scheme calc
_refine_ls_wR_factor_gt 0.2357
_refine_ls_wR_factor_ref 0.2420
_reflns_number_gt 14646
_reflns_number_total 16927
_reflns_threshold_expression I>2\s(I)
_cod_data_source_file ic300333c_si_002_1.cif
_cod_data_source_block complex2
_cod_original_cell_volume 3081.9(9)
_cod_database_code 4329221

loop_
_symmetry_equiv_pos_as_xyz
'x, y, z'
'-x, y+1/2, -z'

loop_
_atom_site_label
_atom_site_type_symbol
_atom_site_fract_x
_atom_site_fract_y
_atom_site_fract_z
_atom_site_U_iso_or_equiv
_atom_site_adp_type
_atom_site_occupancy
_atom_site_symmetry_multiplicity
_atom_site_calc_flag
_atom_site_refinement_flags
Ag1 Ag 0.65727(4) 0.24054(3) 0.26048(3) 0.01555(11) Uani 1 1 d .
P1 P 0.55389(17) 0.22143(12) 0.35895(10) 0.0147(4) Uani 1 1 d .
P2 P 0.84347(15) 0.23259(16) 0.36451(9) 0.0146(3) Uani 1 1 d .
P3 P 0.59862(19) 0.13792(14) 0.15088(11) 0.0147(4) Uani 1 1 d .
P4 P 0.61752(19) 0.36931(14) 0.16726(11) 0.0148(4) Uani 1 1 d .
F1 F 0.1765(6) 0.6843(5) 0.2484(4) 0.0438(16) Uani 1 1 d .
F2 F 0.2164(10) 0.7641(6) 0.1578(4) 0.079(3) Uani 1 1 d .
F3 F 0.3292(7) 0.7860(6) 0.2699(5) 0.064(2) Uani 1 1 d .
F4 F 0.1394(8) 0.8417(6) 0.2338(6) 0.069(3) Uani 1 1 d .
O1 O 0.6457(10) 0.7310(12) 0.2910(5) 0.085(4) Uani 1 1 d .
O2 O 0.9930(10) 0.8742(8) 0.0062(5) 0.060(3) Uani 1 1 d .
C1 C 0.4632(7) 0.1249(6) 0.3774(4) 0.0163(14) Uani 1 1 d .
C2 C 0.5050(8) 0.0313(5) 0.3788(4) 0.0180(14) Uani 1 1 d .
C3 C 0.4292(8) -0.0421(6) 0.3903(5) 0.0254(18) Uani 1 1 d .
H3 H 0.4518 -0.1057 0.3876 0.030 Uiso 1 1 calc R
C4 C 0.3256(8) -0.0219(6) 0.4051(5) 0.0262(18) Uani 1 1 d .
H4 H 0.2794 -0.0720 0.4153 0.031 Uiso 1 1 calc R
C5 C 0.2845(7) 0.0691(6) 0.4056(5) 0.0203(15) Uani 1 1 d .
H5 H 0.2104 0.0811 0.4148 0.024 Uiso 1 1 calc R
C6 C 0.3549(7) 0.1443(6) 0.3923(4) 0.0204(15) Uani 1 1 d .
H6 H 0.3290 0.2073 0.3934 0.025 Uiso 1 1 calc R
C7 C 0.4670(8) 0.3278(6) 0.3598(5) 0.0198(16) Uani 1 1 d .
C8 C 0.3649(7) 0.3440(6) 0.3003(5) 0.0196(15) Uani 1 1 d .
C9 C 0.3038(8) 0.4305(7) 0.2970(5) 0.0270(19) Uani 1 1 d .
H9 H 0.2335 0.4414 0.2581 0.032 Uiso 1 1 calc R
C10 C 0.3425(9) 0.4979(7) 0.3475(6) 0.032(2) Uani 1 1 d .
H10 H 0.3018 0.5563 0.3427 0.038 Uiso 1 1 calc R
C11 C 0.4438(9) 0.4815(6) 0.4077(6) 0.0269(18) Uani 1 1 d .
H11 H 0.4697 0.5279 0.4443 0.032 Uiso 1 1 calc R
C12 C 0.5045(8) 0.3977(6) 0.4128(5) 0.0229(16) Uani 1 1 d .
H12 H 0.5730 0.3870 0.4529 0.027 Uiso 1 1 calc R
C13 C 0.6730(6) 0.2230(5) 0.4438(4) 0.0169(15) Uani 1 1 d .
C14 C 0.6434(8) 0.2205(5) 0.5099(4) 0.0190(15) Uani 1 1 d .
H14 H 0.5617 0.2187 0.5089 0.023 Uiso 1 1 calc R
C15 C 0.7317(9) 0.2205(5) 0.5759(4) 0.0242(18) Uani 1 1 d .
H15 H 0.7100 0.2188 0.6195 0.029 Uiso 1 1 calc R
C16 C 0.8513(8) 0.2231(5) 0.5787(4) 0.0229(17) Uani 1 1 d .
H16 H 0.9115 0.2238 0.6240 0.027 Uiso 1 1 calc R
C17 C 0.8835(7) 0.2248(6) 0.5145(4) 0.0199(15) Uani 1 1 d .
H17 H 0.9657 0.2261 0.5167 0.024 Uiso 1 1 calc R
C18 C 0.7966(6) 0.2247(5) 0.4477(4) 0.0151(14) Uani 1 1 d .
C19 C 0.9229(7) 0.1239(6) 0.3611(4) 0.0182(14) Uani 1 1 d .
C20 C 0.9680(7) 0.1074(6) 0.3018(4) 0.0194(15) Uani 1 1 d .
C21 C 1.0138(8) 0.0196(6) 0.2933(5) 0.0234(17) Uani 1 1 d .
H21 H 1.0472 0.0095 0.2547 0.028 Uiso 1 1 calc R
C22 C 1.0117(8) -0.0551(7) 0.3412(5) 0.0264(18) Uani 1 1 d .
H22 H 1.0379 -0.1162 0.3333 0.032 Uiso 1 1 calc R
C23 C 0.9697(9) -0.0363(6) 0.4003(5) 0.0242(18) Uani 1 1 d .
H23 H 0.9713 -0.0847 0.4343 0.029 Uiso 1 1 calc R
C24 C 0.9261(8) 0.0511(6) 0.4102(5) 0.0204(17) Uani 1 1 d .
H24 H 0.8979 0.0620 0.4509 0.024 Uiso 1 1 calc R
C25 C 0.9577(7) 0.3257(5) 0.3911(4) 0.0171(14) Uani 1 1 d .
C26 C 0.9206(8) 0.4191(6) 0.3945(4) 0.0182(16) Uani 1 1 d .
C27 C 1.0075(8) 0.4888(5) 0.4110(5) 0.0195(15) Uani 1 1 d .
H27 H 0.9843 0.5527 0.4106 0.023 Uiso 1 1 calc R
C28 C 1.1296(8) 0.4654(7) 0.4283(5) 0.0263(18) Uani 1 1 d .
H28 H 1.1882 0.5135 0.4415 0.032 Uiso 1 1 calc R
C29 C 1.1645(7) 0.3754(6) 0.4264(5) 0.0217(15) Uani 1 1 d .
H29 H 1.2471 0.3606 0.4375 0.026 Uiso 1 1 calc R
C30 C 1.0784(8) 0.3037(6) 0.4079(5) 0.0209(15) Uani 1 1 d .
H30 H 1.1027 0.2403 0.4069 0.025 Uiso 1 1 calc R
C31 C 0.6243(8) 0.0074(6) 0.3699(5) 0.0249(17) Uani 1 1 d .
H31A H 0.6875 0.0375 0.4083 0.030 Uiso 1 1 calc R
H31B H 0.6281 0.0296 0.3227 0.030 Uiso 1 1 calc R
H31C H 0.6354 -0.0608 0.3728 0.030 Uiso 1 1 calc R
C32 C 0.3158(8) 0.2752(7) 0.2392(5) 0.0267(18) Uani 1 1 d .
H32A H 0.3822 0.2447 0.2268 0.032 Uiso 1 1 calc R
H32B H 0.2657 0.3087 0.1969 0.032 Uiso 1 1 calc R
H32C H 0.2676 0.2276 0.2544 0.032 Uiso 1 1 calc R
C33 C 0.9730(8) 0.1828(6) 0.2467(5) 0.0247(17) Uani 1 1 d .
H33A H 0.9158 0.2328 0.2475 0.030 Uiso 1 1 calc R
H33B H 0.9524 0.1549 0.1983 0.030 Uiso 1 1 calc R
H33C H 1.0539 0.2091 0.2588 0.030 Uiso 1 1 calc R
C34 C 0.7921(8) 0.4485(6) 0.3825(5) 0.0211(15) Uani 1 1 d .
H34A H 0.7685 0.4926 0.3419 0.025 Uiso 1 1 calc R
H34B H 0.7841 0.4789 0.4263 0.025 Uiso 1 1 calc R
H34C H 0.7403 0.3931 0.3716 0.025 Uiso 1 1 calc R
C35 C 0.4453(8) 0.0944(6) 0.1327(5) 0.0236(17) Uani 1 1 d .
C36 C 0.4171(8) 0.0483(6) 0.1906(5) 0.0264(18) Uani 1 1 d .
H36 H 0.4747 0.0446 0.2369 0.032 Uiso 1 1 calc R
C37 C 0.3029(9) 0.0080(7) 0.1789(6) 0.031(2) Uani 1 1 d .
H37 H 0.2858 -0.0255 0.2172 0.038 Uiso 1 1 calc R
C38 C 0.2174(10) 0.0155(9) 0.1151(7) 0.040(2) Uani 1 1 d .
H38 H 0.1409 -0.0122 0.1080 0.048 Uiso 1 1 calc R
C39 C 0.2449(10) 0.0673(9) 0.0573(6) 0.038(2) Uani 1 1 d .
H39 H 0.1844 0.0745 0.0124 0.045 Uiso 1 1 calc R
C40 C 0.3560(8) 0.1062(8) 0.0654(5) 0.030(2) Uani 1 1 d .
H40 H 0.3723 0.1399 0.0270 0.036 Uiso 1 1 calc R
C41 C 0.6851(8) 0.0351(6) 0.1396(4) 0.0192(15) Uani 1 1 d .
C42 C 0.6574(10) -0.0550(7) 0.1610(6) 0.034(2) Uani 1 1 d .
H42 H 0.5887 -0.0637 0.1771 0.040 Uiso 1 1 calc R
C43 C 0.7311(11) -0.1306(8) 0.1585(7) 0.040(3) Uani 1 1 d .
H43 H 0.7119 -0.1914 0.1718 0.049 Uiso 1 1 calc R
C44 C 0.8336(10) -0.1171(7) 0.1364(5) 0.030(2) Uani 1 1 d .
H44 H 0.8861 -0.1681 0.1366 0.036 Uiso 1 1 calc R
C45 C 0.8586(9) -0.0278(8) 0.1139(6) 0.032(2) Uani 1 1 d .
H45 H 0.9259 -0.0199 0.0964 0.038 Uiso 1 1 calc R
C46 C 0.7878(8) 0.0487(6) 0.1165(4) 0.0221(16) Uani 1 1 d .
H46 H 0.8076 0.1092 0.1030 0.026 Uiso 1 1 calc R
C47 C 0.5974(7) 0.2142(5) 0.0727(4) 0.0142(13) Uani 1 1 d .
C48 C 0.5863(9) 0.1724(7) 0.0054(5) 0.0259(17) Uani 1 1 d .
H48 H 0.5760 0.1064 0.0000 0.031 Uiso 1 1 calc R
C49 C 0.5904(8) 0.2273(8) -0.0539(5) 0.030(2) Uani 1 1 d .
H49 H 0.5855 0.1989 -0.0991 0.037 Uiso 1 1 calc R
C50 C 0.6018(10) 0.3252(7) -0.0454(5) 0.032(2) Uani 1 1 d .
H50 H 0.6032 0.3642 -0.0850 0.039 Uiso 1 1 calc R
C51 C 0.6110(9) 0.3639(7) 0.0218(5) 0.0278(19) Uani 1 1 d .
H51 H 0.6207 0.4299 0.0275 0.033 Uiso 1 1 calc R
C52 C 0.6066(8) 0.3112(6) 0.0808(5) 0.0217(16) Uani 1 1 d .
C53 C 0.4779(8) 0.4351(6) 0.1468(4) 0.0207(15) Uani 1 1 d .
C54 C 0.3779(8) 0.4145(8) 0.0905(5) 0.029(2) Uani 1 1 d .
H54 H 0.3800 0.3644 0.0585 0.035 Uiso 1 1 calc R
C55 C 0.2744(9) 0.4665(8) 0.0803(6) 0.036(2) Uani 1 1 d .
H55 H 0.2054 0.4512 0.0417 0.043 Uiso 1 1 calc R
C56 C 0.2704(9) 0.5397(8) 0.1251(5) 0.034(2) Uani 1 1 d .
H56 H 0.1991 0.5756 0.1165 0.040 Uiso 1 1 calc R
C57 C 0.3676(9) 0.5621(7) 0.1822(5) 0.0284(19) Uani 1 1 d .
H57 H 0.3641 0.6130 0.2132 0.034 Uiso 1 1 calc R
C58 C 0.4725(8) 0.5087(6) 0.1942(5) 0.0230(16) Uani 1 1 d .
H58 H 0.5399 0.5222 0.2343 0.028 Uiso 1 1 calc R
C59 C 0.7295(8) 0.4595(6) 0.1718(4) 0.0197(15) Uani 1 1 d .
C60 C 0.7031(8) 0.5476(6) 0.1356(5) 0.0247(17) Uani 1 1 d .
H60 H 0.6232 0.5615 0.1082 0.030 Uiso 1 1 calc R
C61 C 0.7933(9) 0.6138(7) 0.1399(5) 0.0272(19) Uani 1 1 d .
H61 H 0.7755 0.6724 0.1157 0.033 Uiso 1 1 calc R
C62 C 0.9117(9) 0.5914(7) 0.1811(6) 0.032(2) Uani 1 1 d .
H62 H 0.9740 0.6353 0.1839 0.039 Uiso 1 1 calc R
C63 C 0.9378(9) 0.5086(8) 0.2167(6) 0.033(2) Uani 1 1 d .
H63 H 1.0178 0.4952 0.2443 0.040 Uiso 1 1 calc R
C64 C 0.8480(8) 0.4433(7) 0.2130(5) 0.0245(17) Uani 1 1 d .
H64 H 0.8675 0.3862 0.2391 0.029 Uiso 1 1 calc R
C65 C 0.6039(10) 0.6900(8) 0.3545(6) 0.039(2) Uani 1 1 d .
H65A H 0.5287 0.7199 0.3570 0.047 Uiso 1 1 calc R
H65B H 0.5922 0.6212 0.3498 0.047 Uiso 1 1 calc R
C66 C 0.7049(12) 0.7143(9) 0.4178(7) 0.050(3) Uani 1 1 d .
H66A H 0.6990 0.7804 0.4320 0.060 Uiso 1 1 calc R
H66B H 0.7055 0.6734 0.4593 0.060 Uiso 1 1 calc R
C67 C 0.8113(9) 0.7002(7) 0.3967(6) 0.033(2) Uani 1 1 d .
H67A H 0.8351 0.6333 0.4016 0.039 Uiso 1 1 calc R
H67B H 0.8779 0.7383 0.4272 0.039 Uiso 1 1 calc R
C68 C 0.7824(10) 0.7294(18) 0.3222(7) 0.077(6) Uani 1 1 d .
H68A H 0.8173 0.6851 0.2946 0.093 Uiso 1 1 calc R
H68B H 0.8155 0.7926 0.3190 0.093 Uiso 1 1 calc R
C69 C 0.9700(16) 0.7748(12) 0.0095(11) 0.078(6) Uani 1 1 d .
H69A H 0.8838 0.7620 -0.0128 0.093 Uiso 1 1 calc R
H69B H 0.9923 0.7539 0.0605 0.093 Uiso 1 1 calc R
C70 C 1.0407(15) 0.7236(16) -0.0295(9) 0.076(5) Uani 1 1 d .
H70A H 0.9984 0.6665 -0.0529 0.092 Uiso 1 1 calc R
H70B H 1.1201 0.7058 0.0031 0.092 Uiso 1 1 calc R
C71 C 1.0518(16) 0.7936(12) -0.0842(9) 0.068(4) Uani 1 1 d .
H71A H 1.1287 0.7858 -0.0953 0.082 Uiso 1 1 calc R
H71B H 0.9853 0.7870 -0.1294 0.082 Uiso 1 1 calc R
C72 C 1.0466(16) 0.8861(15) -0.0497(11) 0.087(6) Uani 1 1 d .
H72A H 1.1284 0.9117 -0.0298 0.104 Uiso 1 1 calc R
H72B H 0.9993 0.9308 -0.0861 0.104 Uiso 1 1 calc R
B1 B 0.2093(11) 0.7688(8) 0.2229(7) 0.034(2) Uani 1 1 d .

loop_
_atom_site_aniso_label
_atom_site_aniso_U_11
_atom_site_aniso_U_22
_atom_site_aniso_U_33
_atom_site_aniso_U_23
_atom_site_aniso_U_13
_atom_site_aniso_U_12
Ag1 0.0196(2) 0.0134(2) 0.0140(2) 0.0002(2) 0.00541(16) 0.0022(2)
P1 0.0199(8) 0.0093(10) 0.0165(8) 0.0010(6) 0.0080(6) 0.0035(6)
P2 0.0167(7) 0.0115(9) 0.0156(7) -0.0004(8) 0.0048(6) -0.0001(8)
P3 0.0199(9) 0.0097(9) 0.0142(8) 0.0004(7) 0.0045(7) 0.0007(7)
P4 0.0215(9) 0.0091(9) 0.0133(8) -0.0020(7) 0.0042(7) -0.0007(7)
F1 0.044(4) 0.040(4) 0.048(4) -0.002(3) 0.015(3) -0.011(3)
F2 0.155(9) 0.054(6) 0.037(4) 0.001(3) 0.041(5) 0.014(5)
F3 0.047(4) 0.069(6) 0.062(5) 0.017(4) -0.007(4) -0.014(4)
F4 0.069(5) 0.048(5) 0.107(7) -0.012(5) 0.050(5) 0.029(4)
O1 0.094(8) 0.096(9) 0.054(6) -0.002(7) 0.007(5) -0.047(9)
O2 0.071(6) 0.070(7) 0.043(5) -0.015(5) 0.025(5) 0.007(5)
C1 0.021(3) 0.013(4) 0.015(3) 0.004(3) 0.007(3) -0.002(3)
C2 0.028(4) 0.008(3) 0.017(3) -0.004(3) 0.006(3) -0.003(3)
C3 0.030(4) 0.011(4) 0.030(4) 0.002(3) 0.002(3) 0.000(3)
C4 0.028(4) 0.015(4) 0.034(5) 0.005(3) 0.007(4) -0.001(3)
C5 0.020(3) 0.015(4) 0.026(4) 0.004(3) 0.005(3) 0.000(3)
C6 0.026(4) 0.016(4) 0.021(4) 0.002(3) 0.009(3) 0.006(3)
C7 0.027(4) 0.019(4) 0.021(4) -0.002(3) 0.018(3) 0.003(3)
C8 0.023(4) 0.015(4) 0.024(4) 0.005(3) 0.013(3) 0.007(3)
C9 0.026(4) 0.023(4) 0.037(5) 0.016(4) 0.018(4) 0.014(3)
C10 0.041(5) 0.019(4) 0.048(6) 0.013(4) 0.032(5) 0.007(4)
C11 0.033(5) 0.014(4) 0.039(5) -0.004(3) 0.018(4) 0.002(3)
C12 0.028(4) 0.012(4) 0.034(4) -0.001(3) 0.018(4) -0.001(3)
C13 0.019(3) 0.013(4) 0.015(3) 0.003(2) 0.000(2) 0.003(3)
C14 0.032(4) 0.010(4) 0.018(3) -0.002(2) 0.012(3) 0.000(3)
C15 0.047(5) 0.013(4) 0.015(3) 0.001(3) 0.014(3) 0.003(3)
C16 0.037(4) 0.013(4) 0.011(3) -0.002(2) -0.006(3) 0.000(3)
C17 0.023(3) 0.017(4) 0.018(3) 0.002(3) 0.003(3) -0.001(3)
C18 0.021(3) 0.011(4) 0.015(3) -0.001(2) 0.009(2) 0.000(3)
C19 0.022(4) 0.017(4) 0.016(3) 0.000(3) 0.007(3) 0.002(3)
C20 0.022(3) 0.022(4) 0.018(3) 0.000(3) 0.010(3) 0.005(3)
C21 0.024(4) 0.024(4) 0.020(4) -0.007(3) 0.003(3) 0.005(3)
C22 0.030(4) 0.023(4) 0.026(4) -0.007(3) 0.007(3) -0.001(3)
C23 0.041(5) 0.005(3) 0.027(4) -0.001(3) 0.011(4) 0.001(3)
C24 0.022(4) 0.017(4) 0.018(4) 0.008(3) 0.001(3) 0.000(3)
C25 0.022(3) 0.012(3) 0.020(3) 0.001(3) 0.009(3) -0.002(3)
C26 0.018(4) 0.023(4) 0.013(3) -0.003(3) 0.004(3) -0.004(3)
C27 0.030(4) 0.004(3) 0.023(4) 0.001(3) 0.005(3) 0.000(3)
C28 0.024(4) 0.031(5) 0.024(4) -0.003(3) 0.008(3) -0.008(4)
C29 0.021(3) 0.021(4) 0.023(4) 0.001(3) 0.006(3) -0.005(3)
C30 0.026(4) 0.007(3) 0.029(4) -0.003(3) 0.008(3) 0.001(3)
C31 0.025(4) 0.016(4) 0.033(5) 0.002(3) 0.009(3) 0.005(3)
C32 0.023(4) 0.033(5) 0.019(4) 0.013(3) -0.001(3) 0.002(3)
C33 0.029(4) 0.025(4) 0.022(4) -0.002(3) 0.009(3) 0.000(3)
C34 0.027(4) 0.009(3) 0.030(4) -0.006(3) 0.012(3) 0.003(3)
C35 0.023(4) 0.019(4) 0.034(5) 0.001(3) 0.017(3) 0.005(3)
C36 0.028(4) 0.019(4) 0.036(5) 0.000(3) 0.015(4) -0.005(3)
C37 0.033(5) 0.031(5) 0.039(5) -0.002(4) 0.025(4) -0.004(4)
C38 0.029(5) 0.041(6) 0.050(7) -0.005(5) 0.013(5) 0.000(4)
C39 0.031(5) 0.047(7) 0.036(5) -0.003(5) 0.010(4) -0.009(5)
C40 0.022(4) 0.043(6) 0.022(4) -0.007(4) 0.001(3) 0.002(4)
C41 0.030(4) 0.012(4) 0.014(3) 0.001(3) 0.005(3) 0.002(3)
C42 0.044(5) 0.014(4) 0.053(6) -0.003(4) 0.031(5) 0.000(4)
C43 0.050(6) 0.027(5) 0.051(7) 0.014(5) 0.025(5) 0.012(5)
C44 0.039(5) 0.020(5) 0.031(5) 0.000(4) 0.009(4) 0.008(4)
C45 0.028(4) 0.033(5) 0.036(5) -0.008(4) 0.013(4) 0.001(4)
C46 0.025(4) 0.024(4) 0.017(3) 0.002(3) 0.007(3) -0.006(3)
C47 0.025(3) 0.008(3) 0.009(3) -0.002(2) 0.006(3) 0.001(3)
C48 0.038(5) 0.018(4) 0.022(4) 0.000(3) 0.010(4) -0.002(4)
C49 0.037(4) 0.034(6) 0.022(4) -0.001(4) 0.011(3) 0.009(4)
C50 0.053(6) 0.023(5) 0.021(4) 0.004(3) 0.012(4) -0.004(4)
C51 0.047(5) 0.018(4) 0.023(4) 0.004(3) 0.017(4) 0.004(4)
C52 0.023(4) 0.021(4) 0.022(4) -0.010(3) 0.008(3) -0.001(3)
C53 0.024(4) 0.016(4) 0.020(4) 0.005(3) 0.003(3) -0.001(3)
C54 0.018(4) 0.034(5) 0.029(5) 0.008(4) -0.004(3) 0.000(4)
C55 0.027(5) 0.041(6) 0.033(5) 0.007(4) -0.001(4) 0.009(4)
C56 0.025(4) 0.047(6) 0.031(5) 0.016(4) 0.010(4) 0.014(4)
C57 0.034(5) 0.026(5) 0.033(5) 0.008(4) 0.022(4) 0.007(4)
C58 0.028(4) 0.016(4) 0.026(4) 0.006(3) 0.009(3) 0.006(3)
C59 0.029(4) 0.018(4) 0.013(3) -0.003(3) 0.007(3) 0.000(3)
C60 0.026(4) 0.017(4) 0.033(4) 0.004(3) 0.010(3) 0.000(3)
C61 0.035(5) 0.021(4) 0.027(4) 0.000(3) 0.011(4) 0.000(4)
C62 0.028(4) 0.032(5) 0.037(5) 0.004(4) 0.008(4) -0.005(4)
C63 0.022(4) 0.040(6) 0.035(5) 0.002(4) 0.004(4) -0.001(4)
C64 0.021(4) 0.025(4) 0.026(4) 0.009(3) 0.004(3) 0.003(3)
C65 0.042(6) 0.034(6) 0.042(6) 0.014(5) 0.014(5) 0.002(5)
C66 0.070(8) 0.039(7) 0.039(6) 0.004(5) 0.014(6) -0.002(6)
C67 0.028(4) 0.024(5) 0.039(5) 0.003(4) 0.001(4) -0.001(4)
C68 0.032(5) 0.135(16) 0.060(8) 0.054(11) 0.005(5) 0.005(9)
C69 0.075(10) 0.083(13) 0.096(13) 0.036(10) 0.057(10) 0.012(9)
C70 0.068(9) 0.090(15) 0.085(11) 0.000(11) 0.045(9) 0.013(10)
C71 0.079(11) 0.072(11) 0.069(10) -0.015(8) 0.047(9) -0.006(8)
C72 0.069(11) 0.106(15) 0.101(14) -0.056(12) 0.048(11) -0.015(10)
B1 0.039(6) 0.031(6) 0.035(6) -0.001(4) 0.016(5) 0.008(4)

loop_
_atom_type_symbol
_atom_type_description
_atom_type_scat_dispersion_real
_atom_type_scat_dispersion_imag
_atom_type_scat_source
C C 0.0033 0.0016 'International Tables Vol C Tables 4.2.6.8 and 6.1.1.4'
H H 0.0000 0.0000 'International Tables Vol C Tables 4.2.6.8 and 6.1.1.4'
Ag Ag -0.8971 1.1015 'International Tables Vol C Tables 4.2.6.8 and 6.1.1.4'
B B 0.0013 0.0007 'International Tables Vol C Tables 4.2.6.8 and 6.1.1.4'
F F 0.0171 0.0103 'International Tables Vol C Tables 4.2.6.8 and 6.1.1.4'
O O 0.0106 0.0060 'International Tables Vol C Tables 4.2.6.8 and 6.1.1.4'
P P 0.1023 0.0942 'International Tables Vol C Tables 4.2.6.8 and 6.1.1.4'

loop_
_geom_angle_atom_site_label_1
_geom_angle_atom_site_label_2
_geom_angle_atom_site_label_3
_geom_angle
P2 Ag1 P3 127.91(7)
P2 Ag1 P4 122.99(7)
P3 Ag1 P4 82.63(7)
P2 Ag1 P1 83.40(6)
P3 Ag1 P1 119.91(7)
P4 Ag1 P1 125.73(7)
C13 P1 C7 105.2(4)
C13 P1 C1 99.6(3)
C7 P1 C1 105.4(4)
C13 P1 Ag1 105.6(3)
C7 P1 Ag1 107.7(3)
C1 P1 Ag1 130.7(3)
C19 P2 C25 106.7(4)
C19 P2 C18 105.3(3)
C25 P2 C18 100.1(3)
C19 P2 Ag1 110.1(3)
C25 P2 Ag1 125.5(3)
C18 P2 Ag1 107.1(2)
C41 P3 C35 104.5(4)
C41 P3 C47 104.1(3)
C35 P3 C47 105.6(4)
C41 P3 Ag1 123.1(3)
C35 P3 Ag1 111.7(3)
C47 P3 Ag1 106.4(2)
C59 P4 C53 103.5(4)
C59 P4 C52 102.6(4)
C53 P4 C52 102.5(4)
C59 P4 Ag1 120.1(3)
C53 P4 Ag1 119.7(3)
C52 P4 Ag1 105.8(3)
C68 O1 C65 102.4(9)
C72 O2 C69 106.2(12)
C6 C1 C2 120.5(7)
C6 C1 P1 120.0(6)
C2 C1 P1 119.5(6)
C1 C2 C3 117.7(8)
C1 C2 C31 122.8(7)
C3 C2 C31 119.5(7)
C4 C3 C2 120.7(8)
C3 C4 C5 122.3(8)
C4 C5 C6 119.0(8)
C1 C6 C5 119.6(8)
C12 C7 C8 119.1(8)
C12 C7 P1 122.7(7)
C8 C7 P1 117.9(6)
C7 C8 C9 118.2(8)
C7 C8 C32 124.5(7)
C9 C8 C32 117.3(8)
C10 C9 C8 121.9(9)
C9 C10 C11 120.0(9)
C12 C11 C10 119.4(9)
C11 C12 C7 121.3(9)
C14 C13 C18 117.6(6)
C14 C13 P1 119.3(6)
C18 C13 P1 123.1(5)
C15 C14 C13 121.1(8)
C16 C15 C14 120.4(7)
C15 C16 C17 119.9(7)
C18 C17 C16 120.8(7)
C17 C18 C13 120.1(6)
C17 C18 P2 119.2(5)
C13 C18 P2 120.6(5)
C24 C19 C20 119.1(8)
C24 C19 P2 121.3(6)
C20 C19 P2 119.1(6)
C21 C20 C19 119.5(8)
C21 C20 C33 117.1(7)
C19 C20 C33 123.3(7)
C20 C21 C22 121.3(8)
C23 C22 C21 118.0(8)
C24 C23 C22 121.4(9)
C23 C24 C19 120.7(9)
C30 C25 C26 120.6(7)
C30 C25 P2 120.4(6)
C26 C25 P2 119.0(6)
C27 C26 C25 118.2(8)
C27 C26 C34 117.7(8)
C25 C26 C34 124.2(7)
C26 C27 C28 120.5(8)
C29 C28 C27 120.8(8)
C28 C29 C30 119.9(8)
C25 C30 C29 119.9(7)
C40 C35 C36 120.0(8)
C40 C35 P3 123.5(7)
C36 C35 P3 116.5(7)
C37 C36 C35 119.4(9)
C38 C37 C36 121.9(10)
C37 C38 C39 118.3(10)
C40 C39 C38 122.1(10)
C39 C40 C35 118.2(10)
C46 C41 C42 120.5(8)
C46 C41 P3 118.6(6)
C42 C41 P3 120.6(7)
C43 C42 C41 119.6(9)
C42 C43 C44 120.0(10)
C43 C44 C45 119.6(9)
C46 C45 C44 121.6(9)
C45 C46 C41 118.6(8)
C52 C47 C48 120.6(7)
C52 C47 P3 120.4(6)
C48 C47 P3 118.9(6)
C49 C48 C47 120.5(9)
C48 C49 C50 118.8(8)
C51 C50 C49 118.9(8)
C52 C51 C50 123.2(9)
C51 C52 C47 117.9(8)
C51 C52 P4 119.9(7)
C47 C52 P4 122.2(7)
C54 C53 C58 119.1(8)
C54 C53 P4 124.1(7)
C58 C53 P4 116.8(6)
C53 C54 C55 120.2(10)
C56 C55 C54 120.7(10)
C55 C56 C57 121.0(9)
C56 C57 C58 119.0(9)
C57 C58 C53 120.0(9)
C64 C59 C60 117.4(8)
C64 C59 P4 119.3(7)
C60 C59 P4 123.3(7)
C61 C60 C59 120.9(9)
C60 C61 C62 118.5(9)
C63 C62 C61 121.3(9)
C62 C63 C64 120.2(9)
C63 C64 C59 121.7(8)
C66 C65 O1 102.0(9)
C67 C66 C65 106.3(10)
C66 C67 C68 106.1(10)
C67 C68 O1 108.0(10)
O2 C69 C70 109.0(13)
C69 C70 C71 102.3(16)
C72 C71 C70 104.6(15)
O2 C72 C71 108.9(16)
F2 B1 F4 113.6(11)
F2 B1 F1 113.9(10)
F4 B1 F1 111.1(9)
F2 B1 F3 107.1(10)
F4 B1 F3 106.5(10)
F1 B1 F3 103.8(9)

loop_
_geom_bond_atom_site_label_1
_geom_bond_atom_site_label_2
_geom_bond_distance
Ag1 P2 2.4958(18)
Ag1 P3 2.501(2)
Ag1 P4 2.519(2)
Ag1 P1 2.5530(19)
P1 C13 1.814(7)
P1 C7 1.828(9)
P1 C1 1.835(8)
P2 C19 1.818(8)
P2 C25 1.845(8)
P2 C18 1.850(7)
P3 C41 1.830(8)
P3 C35 1.830(9)
P3 C47 1.860(7)
P4 C59 1.818(9)
P4 C53 1.823(9)
P4 C52 1.837(8)
F1 B1 1.397(14)
F2 B1 1.287(14)
F3 B1 1.451(15)
F4 B1 1.377(13)
O1 C68 1.534(16)
O1 C65 1.562(15)
O2 C72 1.412(19)
O2 C69 1.448(19)
C1 C6 1.406(11)
C1 C2 1.418(11)
C2 C3 1.431(12)
C2 C31 1.494(12)
C3 C4 1.355(14)
C4 C5 1.385(12)
C5 C6 1.419(12)
C7 C12 1.404(12)
C7 C8 1.413(12)
C8 C9 1.416(12)
C8 C32 1.514(13)
C9 C10 1.350(15)
C10 C11 1.415(15)
C11 C12 1.378(12)
C13 C14 1.421(10)
C13 C18 1.425(10)
C14 C15 1.387(12)
C15 C16 1.384(13)
C16 C17 1.399(11)
C17 C18 1.390(10)
C19 C24 1.400(11)
C19 C20 1.416(11)
C20 C21 1.391(12)
C20 C33 1.528(12)
C21 C22 1.416(13)
C22 C23 1.397(13)
C23 C24 1.382(12)
C25 C30 1.387(11)
C25 C26 1.408(12)
C26 C27 1.389(12)
C26 C34 1.510(12)
C27 C28 1.407(12)
C28 C29 1.349(14)
C29 C30 1.405(11)
C35 C40 1.419(13)
C35 C36 1.420(12)
C36 C37 1.409(13)
C37 C38 1.346(16)
C38 C39 1.453(16)
C39 C40 1.378(14)
C41 C46 1.412(12)
C41 C42 1.416(12)
C42 C43 1.389(14)
C43 C44 1.400(15)
C44 C45 1.403(15)
C45 C46 1.379(13)
C47 C52 1.392(12)
C47 C48 1.403(11)
C48 C49 1.401(13)
C49 C50 1.408(15)
C50 C51 1.388(13)
C51 C52 1.380(12)
C53 C54 1.375(12)
C53 C58 1.407(12)
C54 C55 1.383(14)
C55 C56 1.366(16)
C56 C57 1.370(15)
C57 C58 1.404(12)
C59 C64 1.399(12)
C59 C60 1.428(12)
C60 C61 1.398(13)
C61 C62 1.416(14)
C62 C63 1.355(15)
C63 C64 1.389(13)
C65 C66 1.472(17)
C66 C67 1.432(17)
C67 C68 1.441(15)
C69 C70 1.47(2)
C70 C71 1.49(2)
C71 C72 1.49(2)
